data_2213344
loop_
_publ_author_name
'Hansen, Lars Kr.'
'Perlovich, German L.'
'Bauer-Brandl, Annette'

_publ_section_title
;
 Redetermination of 3-hydroxybenzamide
;
_journal_coeditor_code HB2354
_journal_issue 5
_journal_name_full 'Acta Crystallographica Section E'
_journal_page_first o2359
_journal_page_last o2360
_journal_paper_doi 10.1107/S1600536807015577
_journal_volume 63
_journal_year 2007
_chemical_formula_iupac 'C7 H7 N O2'
_chemical_formula_moiety 'C7 H7 N O2'
_chemical_formula_sum 'C7 H7 N O2'
_chemical_formula_weight 137.14
_chemical_melting_point 442
_chemical_name_systematic
;
3-hydroxybenzamide
;
_space_group_IT_number 14
_symmetry_cell_setting monoclinic
_symmetry_space_group_name_Hall '-P 2yn'
_symmetry_space_group_name_H-M 'P 1 21/n 1'
_cell_angle_alpha 90.0000
_cell_angle_beta 92.414(11)
_cell_angle_gamma 90.0000
_cell_formula_units_Z 4
_cell_length_a 10.873(5)
_cell_length_b 5.064(2)
_cell_length_c 11.641(5)
_cell_measurement_reflns_used 1547
_cell_measurement_temperature 293.1
_cell_measurement_theta_max 30.6
_cell_measurement_theta_min 3.8
_cell_volume 640.4(5)
_computing_cell_refinement CrystalClear
_computing_data_collection 'CrystalClear (Rigaku/MSC, 2005)'
_computing_data_reduction 'CrystalStructure (Rigaku/MSC, 2005)'
_computing_molecular_graphics 'ORTEX (McArdle, 1993) and ORTEPIII (Burnett & Johnson, (1996)'
_computing_publication_material CrystalStructure
_computing_structure_refinement 'CRYSTALS (Betteridge <i>et al.</i>,  2003)'
_computing_structure_solution 'SIR92 (Altomare <i>et al.</i>,  1994)'
_diffrn_detector_area_resol_mean 7.31
_diffrn_measured_fraction_theta_full 0.857
_diffrn_measured_fraction_theta_max 0.857
_diffrn_measurement_device_type 'Rigaku Saturn'
_diffrn_measurement_method \w
_diffrn_radiation_type 'Mo K\a'
_diffrn_radiation_wavelength 0.71070
_diffrn_reflns_av_R_equivalents 0.023
_diffrn_reflns_limit_h_max 14
_diffrn_reflns_limit_h_min -14
_diffrn_reflns_limit_k_max 4
_diffrn_reflns_limit_k_min -7
_diffrn_reflns_limit_l_max 16
_diffrn_reflns_limit_l_min -16
_diffrn_reflns_number 5804
_diffrn_reflns_theta_full 30.67
_diffrn_reflns_theta_max 30.67
_exptl_absorpt_coefficient_mu 0.106
_exptl_absorpt_correction_T_max 0.989
_exptl_absorpt_correction_T_min 0.938
_exptl_absorpt_correction_type multi-scan
_exptl_absorpt_process_details '(Jacobson, 1998)'
_exptl_crystal_colour colorless
_exptl_crystal_density_diffrn 1.422
_exptl_crystal_density_method 'not measured'
_exptl_crystal_description prism
_exptl_crystal_F_000 288.00
_exptl_crystal_size_max 0.50
_exptl_crystal_size_mid 0.20
_exptl_crystal_size_min 0.10
_refine_diff_density_max 0.23
_refine_diff_density_min -0.18
_refine_ls_extinction_method none
_refine_ls_goodness_of_fit_ref 1.802
_refine_ls_hydrogen_treatment refall
_refine_ls_number_parameters 119
_refine_ls_number_reflns 1103
_refine_ls_R_factor_gt 0.0456
_refine_ls_shift/su_max 0.0000
_refine_ls_structure_factor_coef F
_refine_ls_weighting_details 'w = 1/\s^2^(Fo)'
_refine_ls_weighting_scheme sigma
_refine_ls_wR_factor_ref 0.0328
_reflns_number_gt 1103
_reflns_number_total 1707
_reflns_threshold_expression F^2^>2\s(F^2^)
_cod_data_source_file hb2354.cif
_cod_data_source_block II
_cod_original_sg_symbol_H-M 'P 21/n '
_cod_database_code 2213344
_cod_database_fobs_code 2213344

loop_
_symmetry_equiv_pos_site_id
_symmetry_equiv_pos_as_xyz
1 'X, Y, Z'
2 '1/2-X, 1/2+Y, 1/2-Z'
3 '-X, -Y, -Z'
4 '1/2+X, 1/2-Y, 1/2+Z'

loop_
_atom_site_type_symbol
_atom_site_label
_atom_site_fract_x
_atom_site_fract_y
_atom_site_fract_z
_atom_site_U_iso_or_equiv
_atom_site_adp_type
_atom_site_calc_flag
_atom_site_occupancy
O O1 1.02016(12) 0.6332(2) 0.31347(10) 0.0437(4) Uani d 1.00
O O2 0.74569(12) 0.5902(2) 0.65295(11) 0.0506(4) Uani d 1.00
N N1 1.00881(17) 1.0577(3) 0.25744(13) 0.0449(5) Uani d 1.00
C C1 0.85187(17) 0.7220(3) 0.48475(14) 0.0366(5) Uani d 1.00
C C2 0.75708(17) 0.7528(3) 0.55959(14) 0.0378(5) Uani d 1.00
C C3 0.67116(18) 0.9521(3) 0.54101(18) 0.0444(6) Uani d 1.00
C C4 0.68219(19) 1.1214(4) 0.44929(18) 0.0474(6) Uani d 1.00
C C5 0.77896(18) 1.0981(3) 0.37602(17) 0.0411(5) Uani d 1.00
C C6 0.86370(14) 0.8957(3) 0.39364(13) 0.0332(5) Uani d 1.00
C C7 0.97042(17) 0.8541(3) 0.31871(14) 0.0347(5) Uani d 1.00
H H1 0.9114(14) 0.573(3) 0.4945(13) 0.043(5) Uiso d 1.00
H H3 0.6034(16) 0.976(3) 0.5965(15) 0.053(5) Uiso d 1.00
H H4 0.6223(16) 1.260(3) 0.4369(15) 0.053(5) Uiso d 1.00
H H5 0.7883(16) 1.223(3) 0.3118(15) 0.054(5) Uiso d 1.00
H H6 0.819(2) 0.484(5) 0.668(2) 0.132(11) Uiso d 1.00
H H7 0.9854(17) 1.226(3) 0.2698(16) 0.060(6) Uiso d 1.00
H H8 1.0803(19) 1.032(4) 0.2176(17) 0.072(7) Uiso d 1.00

loop_
_atom_site_aniso_label
_atom_site_aniso_U_11
_atom_site_aniso_U_22
_atom_site_aniso_U_33
_atom_site_aniso_U_12
_atom_site_aniso_U_13
_atom_site_aniso_U_23
O1 0.0485(8) 0.0338(7) 0.0499(8) 0.0070(6) 0.0150(6) 0.0038(5)
O2 0.0480(9) 0.0546(8) 0.0506(8) 0.0062(7) 0.0186(7) 0.0153(7)
N1 0.0538(12) 0.0331(9) 0.0493(10) 0.0013(8) 0.0180(9) 0.0046(8)
C1 0.0353(11) 0.0355(10) 0.0395(11) 0.0040(8) 0.0065(9) 0.0030(8)
C2 0.0358(11) 0.0394(10) 0.0388(11) -0.0018(9) 0.0058(9) 0.0010(9)
C3 0.0353(11) 0.0492(12) 0.0493(12) 0.0037(10) 0.0091(9) -0.0036(10)
C4 0.0400(12) 0.0455(12) 0.0566(13) 0.0132(10) 0.0022(10) 0.0043(10)
C5 0.0431(12) 0.0390(11) 0.0412(12) 0.0034(9) 0.0022(9) 0.0041(9)
C6 0.0320(10) 0.0331(9) 0.0346(10) -0.0008(8) 0.0023(8) -0.0037(8)
C7 0.0396(11) 0.0326(9) 0.0318(10) -0.0012(8) 0.0017(8) -0.0010(8)

loop_
_atom_type_symbol
_atom_type_description
_atom_type_scat_dispersion_real
_atom_type_scat_dispersion_imag
_atom_type_scat_source
C C 0.003 0.002
;
International Tables for Crystallography
(1992, Vol. C, Tables 4.2.6.8 and 6.1.1.4)
;
H H 0.000 0.000
;
International Tables for Crystallography
(1992, Vol. C, Table 6.1.1.4)
;
N N 0.006 0.003
;
International Tables for Crystallography
(1992, Vol. C, Tables 4.2.6.8 and 6.1.1.4)
;
O O 0.011 0.006
;
International Tables for Crystallography
(1992, Vol. C, Tables 4.2.6.8 and 6.1.1.4)
;

loop_
_geom_angle_atom_site_label_1
_geom_angle_atom_site_label_2
_geom_angle_atom_site_label_3
_geom_angle
C2 C1 C6 120.30(16)
O2 C2 C1 121.63(16)
O2 C2 C3 118.52(16)
C1 C2 C3 119.85(16)
C2 C3 C4 119.59(18)
C3 C4 C5 121.08(18)
C4 C5 C6 119.22(17)
C1 C6 C5 119.91(16)
C1 C6 C7 117.11(14)
C5 C6 C7 122.98(15)
O1 C7 N1 121.54(17)
O1 C7 C6 120.29(15)
N1 C7 C6 118.17(15)
C2 O2 H6 112.3(16)
C7 N1 H7 123.3(12)
C7 N1 H8 116.5(12)
H7 N1 H8 117.2(17)
C2 C1 H1 120.6(9)
C6 C1 H1 119.0(9)
C2 C3 H3 119.6(9)
C4 C3 H3 120.7(9)
C3 C4 H4 119.2(11)
C5 C4 H4 119.7(11)
C4 C5 H5 121.0(10)
C6 C5 H5 119.8(10)

loop_
_geom_bond_atom_site_label_1
_geom_bond_atom_site_label_2
_geom_bond_distance
O1 C7 1.245(2)
O2 C2 1.373(2)
N1 C7 1.331(2)
C1 C2 1.386(2)
C1 C6 1.388(2)
C2 C3 1.386(2)
C3 C4 1.379(2)
C4 C5 1.387(2)
C5 C6 1.388(2)
C6 C7 1.496(2)
O2 H6 0.97(2)
N1 H7 0.904(19)
N1 H8 0.93(2)
C1 H1 0.997(16)
C3 H3 1.007(18)
C4 H4 0.963(18)
C5 H5 0.988(18)

loop_
_geom_hbond_atom_site_label_D
_geom_hbond_atom_site_label_H
_geom_hbond_atom_site_label_A
_geom_hbond_site_symmetry_A
_geom_hbond_distance_DH
_geom_hbond_distance_HA
_geom_hbond_distance_DA
_geom_hbond_angle_DHA
N1 H8 O2 4_564 0.93(2) 2.07(2) 2.990(2) 168(2)
N1 H7 O1 1_565 0.90(2) 2.15(2) 2.988(2) 153(2)
O2 H6 O1 3_766 0.97(2) 1.86(2) 2.798(2) 164(2)

loop_
_geom_torsion_atom_site_label_1
_geom_torsion_atom_site_label_2
_geom_torsion_atom_site_label_3
_geom_torsion_atom_site_label_4
_geom_torsion
C2 C1 C6 C5 -1.2(2)
C2 C1 C6 C7 178.29(15)
C6 C1 C2 O2 -177.53(15)
C6 C1 C2 C3 2.3(2)
O2 C2 C3 C4 178.59(17)
C1 C2 C3 C4 -1.2(2)
C2 C3 C4 C5 -0.9(3)
C3 C4 C5 C6 2.0(2)
C4 C5 C6 C1 -0.9(2)
C4 C5 C6 C7 179.62(17)
C1 C6 C7 O1 23.1(2)
C1 C6 C7 N1 -157.81(16)
C5 C6 C7 O1 -157.43(17)
C5 C6 C7 N1 21.7(2)

loop_
_cod_related_entry_id
_cod_related_entry_database
_cod_related_entry_code
1 ChemSpider 303495
